data_1567847
loop_
_publ_author_name
'Tilly, David P.'
'\<Zabka, Matej'
'Vitorica-Yrzebal, Inigo'
'Sparkes, Hazel Anne'
'Pridmore, Natalie E.'
'Clayden, Jonathan'

_publ_section_title
;
 Supramolecular interactions between ethylene-bridged oligoureas:
 nanorings and chains formed by cooperative positive allostery
;
_journal_name_full 'Chemical Science'
_journal_paper_doi 10.1039/D2SC04716K
_journal_year 2022
_chemical_formula_moiety 'C29 H32 F12 N6 O3'
_chemical_formula_sum 'C29 H32 F12 N6 O3'
_chemical_formula_weight 740.60
_chemical_melting_point 507.0(10)
_chemical_name_systematic 1,1-bis(2-(3-(3,5-bis(trifluoromethyl)phenyl)ureido)ethyl)-3-hexylurea
_space_group_crystal_system triclinic
_space_group_IT_number 2
_space_group_name_Hall '-P 1'
_space_group_name_H-M_alt 'P -1'
_atom_sites_solution_hydrogens mixed
_atom_sites_solution_primary dual
_audit_creation_date 2021-09-01
_audit_creation_method
;
Olex2 1.5
(compiled 2021.08.20 svn.r13c46975 for OlexSys, GUI svn.r6392)
;
_audit_update_record
;
2022-08-08 deposited with the CCDC.	2022-10-25 downloaded from the CCDC.
;
_cell_angle_alpha 69.3810(10)
_cell_angle_beta 84.162(2)
_cell_angle_gamma 85.716(2)
_cell_formula_units_Z 2
_cell_length_a 10.9530(3)
_cell_length_b 12.2425(3)
_cell_length_c 12.9211(3)
_cell_measurement_reflns_used 6757
_cell_measurement_temperature 100(2)
_cell_measurement_theta_max 27.42
_cell_measurement_theta_min 2.42
_cell_volume 1611.81(7)
_computing_cell_refinement 'SAINT V8.38A (Bruker, 2016)'
_computing_data_collection 'Bruker Apex suite'
_computing_data_reduction 'SAINT V8.38A (Bruker, 2016)'
_computing_molecular_graphics 'Olex2 1.5 (Dolomanov et al., 2009)'
_computing_publication_material 'Olex2 1.5 (Dolomanov et al., 2009)'
_computing_structure_refinement 'ShelXL (Sheldrick, 2015)'
_computing_structure_solution 'ShelXT (Sheldrick, 2015)'
_diffrn_ambient_temperature 100(2)
_diffrn_detector 'Bruker area detector'
_diffrn_detector_type 'CCD area detector'
_diffrn_measured_fraction_theta_full 1.000
_diffrn_measured_fraction_theta_max 0.996
_diffrn_measurement_device 'Bruker Apex II kappa CCD area detector'
_diffrn_measurement_device_type 'Bruker APEX-II CCD'
_diffrn_measurement_method '\f and \w scans'
_diffrn_radiation_monochromator graphite
_diffrn_radiation_type MoK\a
_diffrn_radiation_wavelength 0.71073
_diffrn_reflns_av_R_equivalents 0.0384
_diffrn_reflns_av_unetI/netI 0.0378
_diffrn_reflns_Laue_measured_fraction_full 1.000
_diffrn_reflns_Laue_measured_fraction_max 0.996
_diffrn_reflns_limit_h_max 14
_diffrn_reflns_limit_h_min -14
_diffrn_reflns_limit_k_max 16
_diffrn_reflns_limit_k_min -16
_diffrn_reflns_limit_l_max 17
_diffrn_reflns_limit_l_min -17
_diffrn_reflns_number 29504
_diffrn_reflns_point_group_measured_fraction_full 1.000
_diffrn_reflns_point_group_measured_fraction_max 0.996
_diffrn_reflns_theta_full 25.242
_diffrn_reflns_theta_max 28.018
_diffrn_reflns_theta_min 1.689
_diffrn_source 'fine-focus sealed tube'
_diffrn_standards_number 0
_exptl_absorpt_coefficient_mu 0.147
_exptl_absorpt_correction_T_max 0.7456
_exptl_absorpt_correction_T_min 0.6625
_exptl_absorpt_correction_type multi-scan
_exptl_absorpt_process_details
'SADABS-2016/2 (Bruker,2016/2) was used for absorption correction. wR2(int) was 0.0707 before and 0.0439 after correction. The Ratio of minimum to maximum transmission is 0.8885. The \l/2 correction factor is Not present.'
_exptl_crystal_colour colourless
_exptl_crystal_colour_primary colourless
_exptl_crystal_density_diffrn 1.526
_exptl_crystal_description plate
_exptl_crystal_F_000 760
_exptl_crystal_recrystallization_method 'Re-crystallisation from solvent: acetonitrile'
_exptl_crystal_size_max 0.576
_exptl_crystal_size_mid 0.424
_exptl_crystal_size_min 0.14
_refine_diff_density_max 0.326
_refine_diff_density_min -0.270
_refine_diff_density_rms 0.047
_refine_ls_extinction_method none
_refine_ls_goodness_of_fit_ref 1.014
_refine_ls_hydrogen_treatment mixed
_refine_ls_matrix_type full
_refine_ls_number_parameters 472
_refine_ls_number_reflns 7764
_refine_ls_number_restraints 0
_refine_ls_restrained_S_all 1.014
_refine_ls_R_factor_all 0.0624
_refine_ls_R_factor_gt 0.0392
_refine_ls_shift/su_max 0.001
_refine_ls_shift/su_mean 0.000
_refine_ls_structure_factor_coef Fsqd
_refine_ls_weighting_details 'w=1/[\s^2^(Fo^2^)+(0.0354P)^2^+0.5441P] where P=(Fo^2^+2Fc^2^)/3'
_refine_ls_weighting_scheme calc
_refine_ls_wR_factor_gt 0.0822
_refine_ls_wR_factor_ref 0.0911
_reflns_Friedel_coverage 0.000
_reflns_number_gt 5756
_reflns_number_total 7764
_reflns_threshold_expression 'I > 2\s(I)'
_cod_data_source_file d2sc04716k2.cif
_cod_data_source_block testt1_CCDC1
_cod_depositor_comments
;
The following automatic conversions were performed:

data item '_chemical_melting_point' value '506-508' was changed to
'507.0(10)' -- the average value was taken and precision was
estimated.

Automatic conversion script
Id: cif_fix_values 7556 2019-12-06 15:28:31Z antanas 
;
_cod_database_code 1567847
_shelx_shelxl_version_number 2017/1
_shelx_space_group_comment
;
The symmetry employed for this shelxl refinement is uniquely defined
by the following loop, which should always be used as a source of
symmetry information in preference to the above space-group names.
They are only intended as comments.
;
_shelx_estimated_absorpt_t_max 0.980
_shelx_estimated_absorpt_t_min 0.920
_olex2_refinement_description
;
1.a Secondary CH2 refined with riding coordinates:
 C1(H1A,H1B), C2(H2A,H2B), C13(H13A,H13B), C14(H14A,H14B), C15(H15A,H15B),
 C16(H16A,H16B), C17(H17A,H17B), C19(H19A,H19B), C20(H20A,H20B)
1.b Aromatic/amide H refined with riding coordinates:
 C5(H5A), C7(H7), C9(H9), C23(H23), C25(H25), C27(H27)
1.c Idealised Me refined as rotating group:
 C18(H18A,H18B,H18C)
;
_olex2_submission_special_instructions 'No special instructions were received'

loop_
_space_group_symop_operation_xyz
'x, y, z'
'-x, -y, -z'

loop_
_atom_site_label
_atom_site_type_symbol
_atom_site_fract_x
_atom_site_fract_y
_atom_site_fract_z
_atom_site_U_iso_or_equiv
_atom_site_adp_type
_atom_site_occupancy
_atom_site_site_symmetry_order
_atom_site_calc_flag
_atom_site_refinement_flags_posn
_atom_site_refinement_flags_adp
_atom_site_refinement_flags_occupancy
_atom_site_disorder_assembly
_atom_site_disorder_group
F1 F 0.45241(9) 0.38260(9) 0.94844(8) 0.0299(2) Uani 1 1 d . . . . .
F2 F 0.39776(10) 0.20611(9) 0.99171(8) 0.0368(3) Uani 1 1 d . . . . .
F3 F 0.26525(8) 0.34776(9) 0.93632(8) 0.0293(2) Uani 1 1 d . . . . .
F4 F 0.15169(8) 0.33459(9) 0.58997(8) 0.0335(2) Uani 1 1 d . . . . .
F5 F 0.25741(10) 0.18930(10) 0.56843(9) 0.0408(3) Uani 1 1 d . . . . .
F6 F 0.28848(10) 0.36140(12) 0.45306(8) 0.0476(3) Uani 1 1 d . . . . .
F7 F 1.06461(10) 1.07612(9) 0.25771(8) 0.0345(2) Uani 1 1 d . . . . .
F8 F 1.01717(10) 0.91364(8) 0.38443(8) 0.0318(2) Uani 1 1 d . . . . .
F9 F 0.88190(10) 1.05500(9) 0.33749(9) 0.0384(3) Uani 1 1 d . . . . .
F10 F 0.73355(9) 1.16655(8) -0.04795(9) 0.0372(3) Uani 1 1 d . . . . .
F11 F 0.61341(8) 1.02573(9) 0.03282(9) 0.0349(2) Uani 1 1 d . . . . .
F12 F 0.72878(10) 1.02677(9) -0.11206(8) 0.0366(3) Uani 1 1 d . . . . .
O1 O 0.69890(10) 0.36287(10) 0.43390(8) 0.0232(2) Uani 1 1 d . . . . .
O2 O 0.95746(10) 0.35914(9) 0.07936(8) 0.0208(2) Uani 1 1 d . . . . .
O3 O 1.11320(9) 0.63340(9) 0.26241(8) 0.0169(2) Uani 1 1 d . . . . .
N1 N 0.87383(12) 0.37900(12) 0.50648(10) 0.0200(3) Uani 1 1 d . . . . .
N2 N 0.69521(12) 0.34678(13) 0.61725(11) 0.0238(3) Uani 1 1 d . . . . .
N3 N 1.01401(11) 0.32469(11) 0.25248(9) 0.0162(3) Uani 1 1 d . . . . .
N4 N 0.80784(12) 0.33544(11) 0.21861(11) 0.0190(3) Uani 1 1 d . . . . .
N5 N 1.13184(12) 0.54579(11) 0.13298(10) 0.0168(3) Uani 1 1 d . . . . .
N6 N 1.01769(11) 0.71697(11) 0.10091(10) 0.0169(3) Uani 1 1 d . . . . .
C1 C 0.98168(14) 0.29644(13) 0.37103(11) 0.0170(3) Uani 1 1 d . . . . .
H1A H 1.052609 0.255103 0.412358 0.020 Uiso 1 1 calc R . . . .
H1B H 0.912433 0.243183 0.394346 0.020 Uiso 1 1 calc R . . . .
C2 C 0.94521(14) 0.40591(13) 0.40057(12) 0.0179(3) Uani 1 1 d . . . . .
H2A H 1.020410 0.444852 0.402839 0.022 Uiso 1 1 calc R . . . .
H2B H 0.896680 0.461050 0.341947 0.022 Uiso 1 1 calc R . . . .
C3 C 0.75190(14) 0.36275(14) 0.51332(12) 0.0196(3) Uani 1 1 d . . . . .
C4 C 0.57104(13) 0.33487(14) 0.65181(12) 0.0195(3) Uani 1 1 d . . . . .
C5 C 0.53653(14) 0.33190(14) 0.75985(12) 0.0194(3) Uani 1 1 d . . . . .
H5A H 0.597153 0.337629 0.805096 0.023 Uiso 1 1 calc R . . . .
C6 C 0.41496(14) 0.32071(13) 0.80150(12) 0.0185(3) Uani 1 1 d . . . . .
C7 C 0.32441(14) 0.31189(14) 0.73733(12) 0.0203(3) Uani 1 1 d . . . . .
H7 H 0.240861 0.304126 0.765942 0.024 Uiso 1 1 calc R . . . .
C8 C 0.35955(14) 0.31477(13) 0.63036(12) 0.0197(3) Uani 1 1 d . . . . .
C9 C 0.48112(14) 0.32603(14) 0.58649(12) 0.0200(3) Uani 1 1 d . . . . .
H9 H 0.502676 0.327672 0.512869 0.024 Uiso 1 1 calc R . . . .
C10 C 0.38271(14) 0.31401(14) 0.91870(13) 0.0227(3) Uani 1 1 d . . . . .
C11 C 0.26536(14) 0.30024(15) 0.56104(13) 0.0252(4) Uani 1 1 d . . . . .
C12 C 0.92705(14) 0.34121(12) 0.17961(12) 0.0165(3) Uani 1 1 d . . . . .
C13 C 0.71113(14) 0.35514(14) 0.14306(12) 0.0215(3) Uani 1 1 d . . . . .
H13A H 0.734097 0.312696 0.090909 0.026 Uiso 1 1 calc R . . . .
H13B H 0.703038 0.439487 0.099116 0.026 Uiso 1 1 calc R . . . .
C14 C 0.58884(14) 0.31386(14) 0.20625(13) 0.0236(3) Uani 1 1 d . . . . .
H14A H 0.522611 0.345024 0.155557 0.028 Uiso 1 1 calc R . . . .
H14B H 0.573359 0.346006 0.266993 0.028 Uiso 1 1 calc R . . . .
C15 C 0.58372(15) 0.18108(15) 0.25528(15) 0.0287(4) Uani 1 1 d . . . . .
H15A H 0.604816 0.148913 0.195036 0.034 Uiso 1 1 calc R . . . .
H15B H 0.646810 0.150641 0.309310 0.034 Uiso 1 1 calc R . . . .
C16 C 0.45979(15) 0.13731(16) 0.31285(15) 0.0316(4) Uani 1 1 d . . . . .
H16A H 0.440238 0.166306 0.375382 0.038 Uiso 1 1 calc R . . . .
H16B H 0.395991 0.170246 0.259888 0.038 Uiso 1 1 calc R . . . .
C17 C 0.45494(17) 0.00511(17) 0.35675(18) 0.0389(5) Uani 1 1 d . . . . .
H17A H 0.518797 -0.027971 0.409630 0.047 Uiso 1 1 calc R . . . .
H17B H 0.474075 -0.023998 0.294248 0.047 Uiso 1 1 calc R . . . .
C18 C 0.33035(19) -0.0379(2) 0.4147(2) 0.0503(6) Uani 1 1 d . . . . .
H18A H 0.267794 -0.011509 0.361012 0.075 Uiso 1 1 calc GR . . . .
H18B H 0.308997 -0.006367 0.474481 0.075 Uiso 1 1 calc GR . . . .
H18C H 0.334113 -0.123423 0.445799 0.075 Uiso 1 1 calc GR . . . .
C19 C 1.14294(13) 0.32999(13) 0.21140(12) 0.0176(3) Uani 1 1 d . . . . .
H19A H 1.150808 0.319710 0.138337 0.021 Uiso 1 1 calc R . . . .
H19B H 1.189324 0.264171 0.262887 0.021 Uiso 1 1 calc R . . . .
C20 C 1.20096(13) 0.44403(13) 0.19903(12) 0.0177(3) Uani 1 1 d . . . . .
H20A H 1.206128 0.448307 0.273551 0.021 Uiso 1 1 calc R . . . .
H20B H 1.285611 0.444310 0.163841 0.021 Uiso 1 1 calc R . . . .
C21 C 1.08979(13) 0.63188(12) 0.17108(11) 0.0146(3) Uani 1 1 d . . . . .
C22 C 0.96625(13) 0.81852(12) 0.11631(12) 0.0158(3) Uani 1 1 d . . . . .
C23 C 0.99543(14) 0.85741(13) 0.19974(12) 0.0178(3) Uani 1 1 d . . . . .
H23 H 1.054813 0.815065 0.249306 0.021 Uiso 1 1 calc R . . . .
C24 C 0.93764(14) 0.95775(13) 0.21002(12) 0.0190(3) Uani 1 1 d . . . . .
C25 C 0.85156(14) 1.02264(13) 0.13894(13) 0.0206(3) Uani 1 1 d . . . . .
H25 H 0.812498 1.091367 0.147200 0.025 Uiso 1 1 calc R . . . .
C26 C 0.82395(13) 0.98435(13) 0.05518(12) 0.0196(3) Uani 1 1 d . . . . .
C27 C 0.88053(13) 0.88424(13) 0.04280(12) 0.0175(3) Uani 1 1 d . . . . .
H27 H 0.861186 0.860082 -0.015668 0.021 Uiso 1 1 calc R . . . .
C28 C 0.97452(15) 0.99968(14) 0.29783(13) 0.0237(3) Uani 1 1 d . . . . .
C29 C 0.72579(15) 1.04978(14) -0.01814(14) 0.0252(3) Uani 1 1 d . . . . .
H2 H 0.7431(16) 0.3543(14) 0.6653(14) 0.023(4) Uiso 1 1 d . . . . .
H6 H 1.0077(16) 0.7090(15) 0.0388(15) 0.024(5) Uiso 1 1 d . . . . .
H4 H 0.7856(16) 0.3388(16) 0.2804(15) 0.027(5) Uiso 1 1 d . . . . .
H5 H 1.1121(16) 0.5500(15) 0.0721(15) 0.025(5) Uiso 1 1 d . . . . .
H1 H 0.9077(17) 0.3763(16) 0.5638(15) 0.029(5) Uiso 1 1 d . . . . .

loop_
_atom_site_aniso_label
_atom_site_aniso_U_11
_atom_site_aniso_U_22
_atom_site_aniso_U_33
_atom_site_aniso_U_23
_atom_site_aniso_U_13
_atom_site_aniso_U_12
F1 0.0279(5) 0.0443(6) 0.0244(5) -0.0208(5) 0.0014(4) -0.0058(4)
F2 0.0554(7) 0.0306(6) 0.0170(5) -0.0021(4) 0.0049(4) 0.0024(5)
F3 0.0228(5) 0.0397(6) 0.0297(5) -0.0197(5) 0.0092(4) -0.0038(4)
F4 0.0168(5) 0.0492(7) 0.0368(6) -0.0174(5) -0.0073(4) 0.0044(4)
F5 0.0344(6) 0.0442(7) 0.0561(7) -0.0295(6) -0.0165(5) -0.0002(5)
F6 0.0318(6) 0.0850(9) 0.0179(5) -0.0033(5) -0.0069(4) -0.0183(6)
F7 0.0436(6) 0.0270(6) 0.0370(6) -0.0137(5) -0.0046(5) -0.0123(5)
F8 0.0534(7) 0.0232(5) 0.0222(5) -0.0105(4) -0.0110(4) 0.0014(5)
F9 0.0405(6) 0.0457(7) 0.0424(6) -0.0340(5) -0.0042(5) 0.0102(5)
F10 0.0357(6) 0.0211(5) 0.0502(7) -0.0034(5) -0.0178(5) 0.0026(4)
F11 0.0173(5) 0.0389(6) 0.0494(6) -0.0163(5) -0.0046(4) 0.0014(4)
F12 0.0389(6) 0.0423(6) 0.0302(6) -0.0136(5) -0.0161(5) 0.0129(5)
O1 0.0200(6) 0.0386(7) 0.0148(5) -0.0133(5) -0.0008(4) -0.0056(5)
O2 0.0275(6) 0.0246(6) 0.0115(5) -0.0086(4) -0.0013(4) 0.0022(5)
O3 0.0204(5) 0.0197(5) 0.0126(5) -0.0075(4) -0.0024(4) -0.0016(4)
N1 0.0181(6) 0.0334(8) 0.0135(6) -0.0139(6) 0.0013(5) -0.0060(5)
N2 0.0160(6) 0.0462(9) 0.0142(6) -0.0160(6) 0.0010(5) -0.0079(6)
N3 0.0182(6) 0.0213(7) 0.0102(6) -0.0075(5) 0.0011(5) -0.0006(5)
N4 0.0207(7) 0.0268(7) 0.0123(6) -0.0101(6) -0.0023(5) -0.0015(5)
N5 0.0228(7) 0.0176(7) 0.0115(6) -0.0065(5) -0.0046(5) 0.0029(5)
N6 0.0222(7) 0.0187(7) 0.0129(6) -0.0090(5) -0.0047(5) 0.0028(5)
C1 0.0202(7) 0.0192(8) 0.0114(7) -0.0047(6) -0.0005(6) -0.0025(6)
C2 0.0189(7) 0.0224(8) 0.0143(7) -0.0089(6) 0.0030(6) -0.0055(6)
C3 0.0204(8) 0.0237(8) 0.0170(7) -0.0102(6) 0.0016(6) -0.0038(6)
C4 0.0168(7) 0.0250(8) 0.0172(7) -0.0082(6) 0.0018(6) -0.0029(6)
C5 0.0190(7) 0.0250(8) 0.0156(7) -0.0088(6) -0.0013(6) -0.0023(6)
C6 0.0210(8) 0.0182(8) 0.0151(7) -0.0050(6) 0.0016(6) -0.0007(6)
C7 0.0161(7) 0.0231(8) 0.0201(8) -0.0062(7) 0.0016(6) -0.0017(6)
C8 0.0182(7) 0.0201(8) 0.0192(7) -0.0049(6) -0.0017(6) -0.0013(6)
C9 0.0205(8) 0.0274(9) 0.0132(7) -0.0080(6) -0.0008(6) -0.0032(6)
C10 0.0234(8) 0.0258(9) 0.0195(8) -0.0101(7) 0.0039(6) -0.0026(7)
C11 0.0180(8) 0.0355(10) 0.0210(8) -0.0085(7) -0.0010(6) -0.0021(7)
C12 0.0232(8) 0.0124(7) 0.0155(7) -0.0072(6) -0.0016(6) 0.0015(6)
C13 0.0231(8) 0.0241(8) 0.0184(8) -0.0076(7) -0.0070(6) 0.0011(6)
C14 0.0205(8) 0.0290(9) 0.0236(8) -0.0114(7) -0.0068(6) 0.0026(7)
C15 0.0223(8) 0.0293(10) 0.0349(10) -0.0121(8) -0.0017(7) 0.0004(7)
C16 0.0210(8) 0.0345(10) 0.0389(10) -0.0129(8) -0.0018(7) 0.0010(7)
C17 0.0295(10) 0.0346(11) 0.0520(12) -0.0140(9) -0.0024(9) -0.0035(8)
C18 0.0340(11) 0.0445(13) 0.0662(15) -0.0113(11) 0.0003(10) -0.0098(9)
C19 0.0182(7) 0.0192(8) 0.0160(7) -0.0082(6) 0.0003(6) 0.0032(6)
C20 0.0167(7) 0.0205(8) 0.0163(7) -0.0072(6) -0.0022(6) 0.0022(6)
C21 0.0135(7) 0.0166(7) 0.0135(7) -0.0050(6) 0.0012(5) -0.0040(6)
C22 0.0165(7) 0.0145(7) 0.0154(7) -0.0050(6) 0.0035(5) -0.0026(6)
C23 0.0196(7) 0.0169(8) 0.0167(7) -0.0055(6) -0.0007(6) -0.0017(6)
C24 0.0217(8) 0.0177(8) 0.0176(7) -0.0069(6) 0.0031(6) -0.0040(6)
C25 0.0199(8) 0.0170(8) 0.0237(8) -0.0073(6) 0.0034(6) 0.0001(6)
C26 0.0170(7) 0.0196(8) 0.0195(8) -0.0038(6) 0.0011(6) -0.0028(6)
C27 0.0170(7) 0.0192(8) 0.0156(7) -0.0050(6) 0.0014(6) -0.0042(6)
C28 0.0299(9) 0.0188(8) 0.0251(8) -0.0113(7) -0.0022(7) 0.0009(7)
C29 0.0228(8) 0.0220(9) 0.0309(9) -0.0093(7) -0.0036(7) 0.0005(7)

loop_
_atom_type_symbol
_atom_type_description
_atom_type_scat_dispersion_real
_atom_type_scat_dispersion_imag
_atom_type_scat_source
C C 0.0033 0.0016 'International Tables Vol C Tables 4.2.6.8 and 6.1.1.4'
H H 0.0000 0.0000 'International Tables Vol C Tables 4.2.6.8 and 6.1.1.4'
F F 0.0171 0.0103 'International Tables Vol C Tables 4.2.6.8 and 6.1.1.4'
N N 0.0061 0.0033 'International Tables Vol C Tables 4.2.6.8 and 6.1.1.4'
O O 0.0106 0.0060 'International Tables Vol C Tables 4.2.6.8 and 6.1.1.4'

loop_
_geom_angle_atom_site_label_1
_geom_angle_atom_site_label_2
_geom_angle_atom_site_label_3
_geom_angle
_geom_angle_site_symmetry_1
_geom_angle_site_symmetry_3
_geom_angle_publ_flag
C2 N1 H1 120.1(12) . . ?
C3 N1 C2 119.86(12) . . ?
C3 N1 H1 119.9(12) . . ?
C3 N2 C4 128.36(13) . . ?
C3 N2 H2 114.9(11) . . ?
C4 N2 H2 116.3(11) . . ?
C12 N3 C1 121.80(12) . . ?
C12 N3 C19 118.94(11) . . ?
C19 N3 C1 119.20(12) . . ?
C12 N4 C13 120.42(12) . . ?
C12 N4 H4 121.6(13) . . ?
C13 N4 H4 115.9(13) . . ?
C20 N5 H5 120.1(12) . . ?
C21 N5 C20 122.27(12) . . ?
C21 N5 H5 117.4(12) . . ?
C21 N6 C22 127.00(12) . . ?
C21 N6 H6 116.2(12) . . ?
C22 N6 H6 116.7(12) . . ?
N3 C1 H1A 109.2 . . ?
N3 C1 H1B 109.2 . . ?
N3 C1 C2 112.01(12) . . ?
H1A C1 H1B 107.9 . . ?
C2 C1 H1A 109.2 . . ?
C2 C1 H1B 109.2 . . ?
N1 C2 C1 112.24(12) . . ?
N1 C2 H2A 109.2 . . ?
N1 C2 H2B 109.2 . . ?
C1 C2 H2A 109.2 . . ?
C1 C2 H2B 109.2 . . ?
H2A C2 H2B 107.9 . . ?
O1 C3 N1 122.68(13) . . ?
O1 C3 N2 124.32(14) . . ?
N1 C3 N2 113.00(12) . . ?
N2 C4 C5 116.39(13) . . ?
N2 C4 C9 124.55(13) . . ?
C9 C4 C5 119.06(14) . . ?
C4 C5 H5A 119.7 . . ?
C6 C5 C4 120.60(13) . . ?
C6 C5 H5A 119.7 . . ?
C5 C6 C7 120.96(13) . . ?
C5 C6 C10 118.81(13) . . ?
C7 C6 C10 120.20(13) . . ?
C6 C7 H7 121.0 . . ?
C8 C7 C6 118.02(14) . . ?
C8 C7 H7 121.0 . . ?
C7 C8 C9 122.15(14) . . ?
C7 C8 C11 119.32(14) . . ?
C9 C8 C11 118.47(13) . . ?
C4 C9 H9 120.4 . . ?
C8 C9 C4 119.21(13) . . ?
C8 C9 H9 120.4 . . ?
F1 C10 C6 112.07(13) . . ?
F2 C10 F1 106.32(13) . . ?
F2 C10 F3 106.16(13) . . ?
F2 C10 C6 112.77(13) . . ?
F3 C10 F1 106.49(12) . . ?
F3 C10 C6 112.55(13) . . ?
F4 C11 C8 112.82(13) . . ?
F5 C11 F4 105.62(13) . . ?
F5 C11 F6 106.08(13) . . ?
F5 C11 C8 112.78(14) . . ?
F6 C11 F4 106.32(13) . . ?
F6 C11 C8 112.64(13) . . ?
O2 C12 N3 120.56(13) . . ?
O2 C12 N4 120.94(13) . . ?
N4 C12 N3 118.49(12) . . ?
N4 C13 H13A 109.4 . . ?
N4 C13 H13B 109.4 . . ?
N4 C13 C14 111.23(12) . . ?
H13A C13 H13B 108.0 . . ?
C14 C13 H13A 109.4 . . ?
C14 C13 H13B 109.4 . . ?
C13 C14 H14A 109.0 . . ?
C13 C14 H14B 109.0 . . ?
C13 C14 C15 113.07(13) . . ?
H14A C14 H14B 107.8 . . ?
C15 C14 H14A 109.0 . . ?
C15 C14 H14B 109.0 . . ?
C14 C15 H15A 108.7 . . ?
C14 C15 H15B 108.7 . . ?
H15A C15 H15B 107.6 . . ?
C16 C15 C14 114.16(14) . . ?
C16 C15 H15A 108.7 . . ?
C16 C15 H15B 108.7 . . ?
C15 C16 H16A 108.9 . . ?
C15 C16 H16B 108.9 . . ?
H16A C16 H16B 107.7 . . ?
C17 C16 C15 113.37(15) . . ?
C17 C16 H16A 108.9 . . ?
C17 C16 H16B 108.9 . . ?
C16 C17 H17A 109.0 . . ?
C16 C17 H17B 109.0 . . ?
C16 C17 C18 112.94(16) . . ?
H17A C17 H17B 107.8 . . ?
C18 C17 H17A 109.0 . . ?
C18 C17 H17B 109.0 . . ?
C17 C18 H18A 109.5 . . ?
C17 C18 H18B 109.5 . . ?
C17 C18 H18C 109.5 . . ?
H18A C18 H18B 109.5 . . ?
H18A C18 H18C 109.5 . . ?
H18B C18 H18C 109.5 . . ?
N3 C19 H19A 108.8 . . ?
N3 C19 H19B 108.8 . . ?
N3 C19 C20 113.93(12) . . ?
H19A C19 H19B 107.7 . . ?
C20 C19 H19A 108.8 . . ?
C20 C19 H19B 108.8 . . ?
N5 C20 C19 112.39(12) . . ?
N5 C20 H20A 109.1 . . ?
N5 C20 H20B 109.1 . . ?
C19 C20 H20A 109.1 . . ?
C19 C20 H20B 109.1 . . ?
H20A C20 H20B 107.9 . . ?
O3 C21 N5 122.68(14) . . ?
O3 C21 N6 122.91(13) . . ?
N5 C21 N6 114.41(12) . . ?
N6 C22 C27 117.25(12) . . ?
C23 C22 N6 123.89(13) . . ?
C23 C22 C27 118.86(13) . . ?
C22 C23 H23 120.1 . . ?
C24 C23 C22 119.74(14) . . ?
C24 C23 H23 120.1 . . ?
C23 C24 C25 122.00(13) . . ?
C23 C24 C28 118.41(14) . . ?
C25 C24 C28 119.53(13) . . ?
C24 C25 H25 121.0 . . ?
C24 C25 C26 118.03(14) . . ?
C26 C25 H25 121.0 . . ?
C25 C26 C29 118.55(14) . . ?
C27 C26 C25 121.23(14) . . ?
C27 C26 C29 120.12(13) . . ?
C22 C27 H27 119.9 . . ?
C26 C27 C22 120.12(13) . . ?
C26 C27 H27 119.9 . . ?
F7 C28 C24 111.20(13) . . ?
F8 C28 F7 106.20(13) . . ?
F8 C28 F9 107.10(13) . . ?
F8 C28 C24 113.08(12) . . ?
F9 C28 F7 106.27(12) . . ?
F9 C28 C24 112.53(13) . . ?
F10 C29 C26 112.01(13) . . ?
F11 C29 F10 105.65(13) . . ?
F11 C29 C26 111.84(14) . . ?
F12 C29 F10 106.60(13) . . ?
F12 C29 F11 106.81(13) . . ?
F12 C29 C26 113.42(13) . . ?

loop_
_geom_bond_atom_site_label_1
_geom_bond_atom_site_label_2
_geom_bond_distance
_geom_bond_site_symmetry_2
_geom_bond_publ_flag
F1 C10 1.3484(18) . ?
F2 C10 1.3354(19) . ?
F3 C10 1.3436(18) . ?
F4 C11 1.3433(18) . ?
F5 C11 1.336(2) . ?
F6 C11 1.3387(18) . ?
F7 C28 1.3455(19) . ?
F8 C28 1.3352(19) . ?
F9 C28 1.3366(18) . ?
F10 C29 1.3502(19) . ?
F11 C29 1.3371(19) . ?
F12 C29 1.3358(18) . ?
O1 C3 1.2288(17) . ?
O2 C12 1.2490(16) . ?
O3 C21 1.2396(16) . ?
N1 C2 1.4477(18) . ?
N1 C3 1.3543(19) . ?
N1 H1 0.851(18) . ?
N2 C3 1.3749(18) . ?
N2 C4 1.3894(19) . ?
N2 H2 0.884(17) . ?
N3 C1 1.4582(17) . ?
N3 C12 1.3617(18) . ?
N3 C19 1.4550(18) . ?
N4 C12 1.3485(19) . ?
N4 C13 1.4627(19) . ?
N4 H4 0.825(18) . ?
N5 C20 1.4475(19) . ?
N5 C21 1.3461(18) . ?
N5 H5 0.820(18) . ?
N6 C21 1.3742(19) . ?
N6 C22 1.3962(18) . ?
N6 H6 0.860(17) . ?
C1 H1A 0.9900 . ?
C1 H1B 0.9900 . ?
C1 C2 1.533(2) . ?
C2 H2A 0.9900 . ?
C2 H2B 0.9900 . ?
C4 C5 1.397(2) . ?
C4 C9 1.394(2) . ?
C5 H5A 0.9500 . ?
C5 C6 1.382(2) . ?
C6 C7 1.389(2) . ?
C6 C10 1.494(2) . ?
C7 H7 0.9500 . ?
C7 C8 1.385(2) . ?
C8 C9 1.390(2) . ?
C8 C11 1.492(2) . ?
C9 H9 0.9500 . ?
C13 H13A 0.9900 . ?
C13 H13B 0.9900 . ?
C13 C14 1.518(2) . ?
C14 H14A 0.9900 . ?
C14 H14B 0.9900 . ?
C14 C15 1.526(2) . ?
C15 H15A 0.9900 . ?
C15 H15B 0.9900 . ?
C15 C16 1.518(2) . ?
C16 H16A 0.9900 . ?
C16 H16B 0.9900 . ?
C16 C17 1.518(3) . ?
C17 H17A 0.9900 . ?
C17 H17B 0.9900 . ?
C17 C18 1.524(3) . ?
C18 H18A 0.9800 . ?
C18 H18B 0.9800 . ?
C18 H18C 0.9800 . ?
C19 H19A 0.9900 . ?
C19 H19B 0.9900 . ?
C19 C20 1.527(2) . ?
C20 H20A 0.9900 . ?
C20 H20B 0.9900 . ?
C22 C23 1.3947(19) . ?
C22 C27 1.400(2) . ?
C23 H23 0.9500 . ?
C23 C24 1.382(2) . ?
C24 C25 1.383(2) . ?
C24 C28 1.500(2) . ?
C25 H25 0.9500 . ?
C25 C26 1.388(2) . ?
C26 C27 1.384(2) . ?
C26 C29 1.496(2) . ?
C27 H27 0.9500 . ?

loop_
_geom_hbond_atom_site_label_D
_geom_hbond_atom_site_label_H
_geom_hbond_atom_site_label_A
_geom_hbond_distance_DH
_geom_hbond_distance_HA
_geom_hbond_distance_DA
_geom_hbond_angle_DHA
_geom_hbond_site_symmetry_A
_geom_hbond_publ_flag
C9 H9 O1 0.95 2.29 2.8910(18) 120.8 . yes
C23 H23 O3 0.95 2.22 2.8214(18) 120.3 . yes
N2 H2 O3 0.884(17) 1.951(18) 2.8083(16) 162.8(15) 2_766 yes
N6 H6 O2 0.860(17) 1.976(17) 2.7803(15) 155.2(16) 2_765 yes
N5 H5 O2 0.820(18) 2.072(18) 2.8224(16) 152.1(17) 2_765 yes
